data_1522961
loop_
_publ_author_name
'Stoehr, J.'
'Schaefer, H.'

_publ_section_title
;
 Darstellung und Struktur von Li5 Ga4
;
_journal_name_full 'Zeitschrift fuer Anorganische und Allgemeine Chemie'
_journal_page_first 221
_journal_page_last 225
_journal_volume 474
_journal_year 1981
_chemical_formula_sum 'Ga4.15 Li4.85'
_space_group_IT_number 164
_symmetry_space_group_name_Hall '-P 3 2"'
_symmetry_space_group_name_H-M 'P -3 m 1'
_cell_angle_alpha 90
_cell_angle_beta 90
_cell_angle_gamma 120
_cell_formula_units_Z 1
_cell_length_a 4.375
_cell_length_b 4.375
_cell_length_c 8.257
_cell_volume 136.870
_citation_journal_id_ASTM ZAACAB
_cod_data_source_file Stoehr_ZAACAB_1981_195.cif
_cod_data_source_block Ga4.15Li4.85
_cod_original_cell_volume 136.8702
_cod_database_code 1522961

loop_
_symmetry_equiv_pos_as_xyz
x,y,z
-y,x-y,z
-x+y,-x,z
y,x,-z
-x,-x+y,-z
x-y,-y,-z
-x,-y,-z
y,-x+y,-z
x-y,x,-z
-y,-x,z
x,x-y,z
-x+y,y,z

loop_
_atom_site_label
_atom_site_type_symbol
_atom_site_fract_x
_atom_site_fract_y
_atom_site_fract_z
_atom_site_occupancy
_atom_site_U_iso_or_equiv
Ga3 Ga 0.3333 0.6667 0.612 0.075 0.0
Li2 Li 0 0 0.5 1 0.0
Li1 Li 0.3333 0.6667 0.612 0.925 0.0
Ga2 Ga 0.3333 0.6667 0.2765 1 0.0
Ga1 Ga 0 0 0.1671 1 0.0
Li3 Li 0.3333 0.6667 0.945 1 0.0
